data_8102089
loop_
_publ_author_name
'Jin, Q.-H.'
'Deng, S.-F.'
'Dong, J.-C.'
'Gao, H.-W.'
'Li, P.-Z.'

_publ_section_title
;
Crystal structure of trichloro-bis(N,N'-1,10-phenanthroline)-dimethylformamide-
cerium(III) dimethylformamide solvate, 
Ce(C~12~H~8~N~2~)~2~((CH~3~)~2~NCHO)Cl~3~ &#x00B7; (CH~3~)~2~NCHO
;
_journal_issue 2
_journal_name_full 'Zeitschrift f\"ur Kristallographie - New Crystal Structures'
_journal_page_first 98
_journal_page_last 100
_journal_volume 222
_journal_year 2007
_chemical_formula_structural 'Ce(C12H8N2)~2~((CH3)2NCHO)Cl~3~ &#x00B7; ((CH3)2NCHO)'
_chemical_formula_sum 'C30 H30 Ce Cl3 N6 O2'
_chemical_formula_weight 770.85
_chemical_name_systematic
;
trichloro-bis(N,N'-1,10-phenanthroline)-dimethylformamide-cerium(III) 
dimethylformamide solvate
;
_space_group_IT_number 14
_symmetry_cell_setting monoclinic
_symmetry_space_group_name_Hall '-P 2ybc'
_symmetry_space_group_name_H-M 'P 1 21/c 1'
_atom_sites_solution_hydrogens geom
_atom_sites_solution_primary direct
_atom_sites_solution_secondary difmap
_audit_creation_method SHELXL-97
_cell_angle_alpha 90.00
_cell_angle_beta 92.1230(10)
_cell_angle_gamma 90.00
_cell_formula_units_Z 4
_cell_length_a 14.4997(3)
_cell_length_b 9.9858(2)
_cell_length_c 22.1235(4)
_cell_measurement_reflns_used 4488
_cell_measurement_temperature 273(2)
_cell_measurement_theta_max 23.55
_cell_measurement_theta_min 2.24
_cell_volume 3201.09(11)
_computing_cell_refinement 'Bruker SMART'
_computing_data_collection 'Bruker SMART'
_computing_data_reduction 'Bruker SAINT'
_computing_molecular_graphics 'Bruker SHELXTL'
_computing_publication_material 'Bruker SHELXTL'
_computing_structure_refinement 'SHELXL-97 (Sheldrick, 1997)'
_computing_structure_solution 'SHELXS-97 (Sheldrick, 1990)'
_diffrn_ambient_temperature 273(2)
_diffrn_measured_fraction_theta_full 0.992
_diffrn_measured_fraction_theta_max 0.992
_diffrn_measurement_device_type 'Bruker SMART CCD'
_diffrn_measurement_method phi/omega
_diffrn_radiation_monochromator graphite
_diffrn_radiation_source 'fine-focus sealed tube'
_diffrn_radiation_type MoK\a
_diffrn_radiation_wavelength 0.71073
_diffrn_reflns_av_R_equivalents 0.0647
_diffrn_reflns_av_sigmaI/netI 0.0644
_diffrn_reflns_limit_h_max 19
_diffrn_reflns_limit_h_min -19
_diffrn_reflns_limit_k_max 13
_diffrn_reflns_limit_k_min -13
_diffrn_reflns_limit_l_max 29
_diffrn_reflns_limit_l_min -29
_diffrn_reflns_number 43008
_diffrn_reflns_theta_full 28.31
_diffrn_reflns_theta_max 28.31
_diffrn_reflns_theta_min 1.41
_exptl_absorpt_coefficient_mu 1.731
_exptl_absorpt_correction_type none
_exptl_crystal_colour yellow
_exptl_crystal_density_diffrn 1.599
_exptl_crystal_density_meas 1.599
_exptl_crystal_density_method 'not measured'
_exptl_crystal_description block
_exptl_crystal_F_000 1508
_exptl_crystal_size_max 0.36
_exptl_crystal_size_mid 0.26
_exptl_crystal_size_min 0.20
_refine_diff_density_max 0.576
_refine_diff_density_min -0.620
_refine_diff_density_rms 0.086
_refine_ls_extinction_method none
_refine_ls_goodness_of_fit_ref 1.035
_refine_ls_hydrogen_treatment constr
_refine_ls_matrix_type full
_refine_ls_number_parameters 383
_refine_ls_number_reflns 7915
_refine_ls_number_restraints 0
_refine_ls_restrained_S_all 1.035
_refine_ls_R_factor_all 0.0583
_refine_ls_R_factor_gt 0.0345
_refine_ls_shift/su_max 0.001
_refine_ls_shift/su_mean 0.000
_refine_ls_structure_factor_coef Fsqd
_refine_ls_weighting_details 'calc w=1/[\s^2^(Fo^2^)+(0.0000P)^2^+1.4378P] where P=(Fo^2^+2Fc^2^)/3'
_refine_ls_weighting_scheme calc
_refine_ls_wR_factor_gt 0.0726
_refine_ls_wR_factor_ref 0.0801
_reflns_number_gt 5735
_reflns_number_total 7915
_reflns_threshold_expression >2sigma(I)
_cod_data_source_file 1267-1965.cff
_cod_data_source_block Jin631961_0m
_cod_depositor_comments
;
The following automatic conversions were performed:
'_symmetry_cell_setting' value 'Monoclinic' changed to 'monoclinic'
according to '/home/saulius/struct/CIF-dictionaries/cif_core.dic'
dictionary named 'cif_core.dic' version 2.4.1 from 2010-06-29.

Automatic conversion script
Id: cif_fix_enum 1555 2011-01-17 13:19:09Z saulius 
;
_cod_original_sg_symbol_H-M P12(1)/c1
_cod_database_code 8102089

loop_
_symmetry_equiv_pos_as_xyz
'x, y, z'
'-x, y+1/2, -z+1/2'
'-x, -y, -z'
'x, -y-1/2, z-1/2'

loop_
_atom_site_label
_atom_site_type_symbol
_atom_site_fract_x
_atom_site_fract_y
_atom_site_fract_z
_atom_site_U_iso_or_equiv
_atom_site_adp_type
_atom_site_occupancy
_atom_site_symmetry_multiplicity
_atom_site_Wyckoff_symbol
_atom_site_calc_flag
_atom_site_refinement_flags
_atom_site_disorder_assembly
_atom_site_disorder_group
Ce1 Ce 0.222974(11) 0.739420(15) 0.414788(8) 0.03112(6) Uani 1 4 e d . . .
C22 C 0.3224(3) 0.7429(3) 0.27012(18) 0.0541(9) Uani 1 4 e d . . .
H22 H 0.3712 0.7759 0.2942 0.065 Uiso 1 4 e calc R . .
Cl1 Cl 0.22052(6) 0.98162(8) 0.35201(4) 0.0477(2) Uani 1 4 e d . . .
Cl3 Cl 0.16622(6) 0.56338(9) 0.50566(4) 0.0516(2) Uani 1 4 e d . . .
Cl2 Cl 0.26462(6) 0.89764(9) 0.51660(4) 0.0528(2) Uani 1 4 e d . . .
N1 N 0.33251(18) 0.5236(2) 0.40317(13) 0.0414(6) Uani 1 4 e d . . .
N2 N 0.40654(17) 0.7733(2) 0.41446(13) 0.0381(6) Uani 1 4 e d . . .
N3 N 0.10070(18) 0.5833(3) 0.35117(13) 0.0411(6) Uani 1 4 e d . . .
N4 N 0.25059(19) 0.6919(3) 0.29746(13) 0.0432(6) Uani 1 4 e d . . .
C12 C 0.4256(2) 0.5340(3) 0.41245(14) 0.0356(7) Uani 1 4 e d . . .
C11 C 0.4645(2) 0.6660(3) 0.41918(14) 0.0356(7) Uani 1 4 e d . . .
C10 C 0.4432(2) 0.8939(3) 0.41994(18) 0.0492(9) Uani 1 4 e d . . .
H10 H 0.4041 0.9675 0.4164 0.059 Uiso 1 4 e calc R . .
C2 C 0.3513(3) 0.2858(3) 0.3969(2) 0.0666(12) Uani 1 4 e d . . .
H2 H 0.3240 0.2026 0.3902 0.080 Uiso 1 4 e calc R . .
C5 C 0.5809(3) 0.4412(4) 0.42901(17) 0.0554(10) Uani 1 4 e d . . .
H5 H 0.6194 0.3669 0.4328 0.066 Uiso 1 4 e calc R . .
C7 C 0.5602(2) 0.6801(3) 0.42988(16) 0.0439(8) Uani 1 4 e d . . .
C4 C 0.4842(2) 0.4220(3) 0.41623(16) 0.0450(8) Uani 1 4 e d . . .
C9 C 0.5372(3) 0.9172(4) 0.4307(2) 0.0591(10) Uani 1 4 e d . . .
H9 H 0.5598 1.0041 0.4343 0.071 Uiso 1 4 e calc R . .
C1 C 0.2978(3) 0.4020(3) 0.39584(18) 0.0531(9) Uani 1 4 e d . . .
H1 H 0.2343 0.3935 0.3897 0.064 Uiso 1 4 e calc R . .
C3 C 0.4437(3) 0.2961(4) 0.4079(2) 0.0623(11) Uani 1 4 e d . . .
H3 H 0.4800 0.2194 0.4098 0.075 Uiso 1 4 e calc R . .
C6 C 0.6168(2) 0.5630(4) 0.43563(17) 0.0547(10) Uani 1 4 e d . . .
H6 H 0.6798 0.5723 0.4441 0.066 Uiso 1 4 e calc R . .
C8 C 0.5953(2) 0.8103(4) 0.43579(19) 0.0573(10) Uani 1 4 e d . . .
H8 H 0.6582 0.8237 0.4432 0.069 Uiso 1 4 e calc R . .
C23 C 0.1799(2) 0.6429(3) 0.26105(15) 0.0420(8) Uani 1 4 e d . . .
C24 C 0.1013(2) 0.5844(3) 0.28955(16) 0.0426(8) Uani 1 4 e d . . .
C13 C 0.0284(3) 0.5276(3) 0.37631(18) 0.0511(9) Uani 1 4 e d . . .
H13 H 0.0273 0.5264 0.4183 0.061 Uiso 1 4 e calc R . .
C19 C 0.1823(3) 0.6456(4) 0.19754(16) 0.0521(9) Uani 1 4 e d . . .
C16 C 0.0281(3) 0.5309(4) 0.25302(18) 0.0540(9) Uani 1 4 e d . . .
C15 C -0.0460(3) 0.4734(4) 0.2821(2) 0.0631(11) Uani 1 4 e d . . .
H15 H -0.0953 0.4369 0.2596 0.076 Uiso 1 4 e calc R . .
C21 C 0.3295(3) 0.7500(4) 0.20767(18) 0.0618(11) Uani 1 4 e d . . .
H21 H 0.3817 0.7866 0.1910 0.074 Uiso 1 4 e calc R . .
C18 C 0.1064(3) 0.5914(4) 0.1625(2) 0.0692(12) Uani 1 4 e d . . .
H18 H 0.1076 0.5944 0.1205 0.083 Uiso 1 4 e calc R . .
C14 C -0.0456(3) 0.4712(4) 0.3439(2) 0.0601(10) Uani 1 4 e d . . .
H14 H -0.0941 0.4325 0.3640 0.072 Uiso 1 4 e calc R . .
C20 C 0.2595(3) 0.7033(4) 0.17145(19) 0.0642(11) Uani 1 4 e d . . .
H20 H 0.2626 0.7094 0.1296 0.077 Uiso 1 4 e calc R . .
C17 C 0.0338(3) 0.5366(5) 0.1883(2) 0.0710(12) Uani 1 4 e d . . .
H17 H -0.0141 0.5014 0.1641 0.085 Uiso 1 4 e calc R . .
O1 O 0.06580(15) 0.8211(2) 0.43130(11) 0.0489(6) Uani 1 4 e d . . .
C25 C 0.0248(2) 0.8226(3) 0.47920(18) 0.0491(9) Uani 1 4 e d . . .
H25 H 0.0599 0.8320 0.5150 0.059 Uiso 1 4 e calc R . .
C26 C -0.1244(3) 0.7894(4) 0.4304(2) 0.0709(13) Uani 1 4 e d . . .
H26A H -0.0891 0.7961 0.3947 0.106 Uiso 1 4 e calc R . .
H26B H -0.1725 0.8556 0.4289 0.106 Uiso 1 4 e calc R . .
H26C H -0.1513 0.7018 0.4325 0.106 Uiso 1 4 e calc R . .
N5 N -0.0651(2) 0.8117(3) 0.48305(15) 0.0527(8) Uani 1 4 e d . . .
C27 C -0.1078(4) 0.8128(5) 0.5416(2) 0.0900(16) Uani 1 4 e d . . .
H27A H -0.0608 0.8189 0.5732 0.135 Uiso 1 4 e calc R . .
H27B H -0.1424 0.7318 0.5464 0.135 Uiso 1 4 e calc R . .
H27C H -0.1484 0.8885 0.5439 0.135 Uiso 1 4 e calc R . .
N6 N 0.3465(3) 0.2474(4) 0.2322(2) 0.0829(12) Uani 1 4 e d . . .
C28 C 0.3899(5) 0.3631(6) 0.2350(3) 0.116(2) Uani 1 4 e d . . .
H28 H 0.3545 0.4404 0.2310 0.139 Uiso 1 4 e calc R . .
C29 C 0.3989(5) 0.1277(6) 0.2406(3) 0.129(3) Uani 1 4 e d . . .
H29A H 0.4597 0.1408 0.2258 0.194 Uiso 1 4 e calc R . .
H29B H 0.3691 0.0557 0.2187 0.194 Uiso 1 4 e calc R . .
H29C H 0.4034 0.1058 0.2828 0.194 Uiso 1 4 e calc R . .
C30 C 0.2500(5) 0.2411(8) 0.2229(4) 0.175(4) Uani 1 4 e d . . .
H30A H 0.2216 0.2310 0.2611 0.262 Uiso 1 4 e calc R . .
H30B H 0.2343 0.1659 0.1974 0.262 Uiso 1 4 e calc R . .
H30C H 0.2284 0.3220 0.2037 0.262 Uiso 1 4 e calc R . .
O2 O 0.4725(4) 0.3763(5) 0.2423(3) 0.165(2) Uani 1 4 e d . . .

loop_
_atom_site_aniso_label
_atom_site_aniso_U_11
_atom_site_aniso_U_22
_atom_site_aniso_U_33
_atom_site_aniso_U_23
_atom_site_aniso_U_13
_atom_site_aniso_U_12
Ce1 0.02455(9) 0.03641(9) 0.03224(10) -0.00042(7) -0.00128(6) -0.00173(7)
C22 0.053(2) 0.060(2) 0.049(2) -0.0063(18) 0.0029(18) -0.0114(18)
Cl1 0.0486(5) 0.0445(4) 0.0500(5) 0.0084(4) 0.0032(4) 0.0033(3)
Cl3 0.0473(5) 0.0566(5) 0.0510(6) 0.0157(4) 0.0037(4) -0.0013(4)
Cl2 0.0554(6) 0.0621(5) 0.0405(5) -0.0116(4) -0.0017(4) -0.0133(4)
N1 0.0375(16) 0.0365(13) 0.0502(18) -0.0020(12) 0.0021(13) -0.0035(11)
N2 0.0273(14) 0.0356(13) 0.0513(18) -0.0019(11) -0.0009(12) -0.0014(10)
N3 0.0376(16) 0.0477(15) 0.0379(17) -0.0044(12) -0.0015(12) -0.0072(12)
N4 0.0424(17) 0.0459(14) 0.0412(17) -0.0074(12) 0.0019(13) -0.0059(12)
C12 0.0339(17) 0.0378(15) 0.0351(18) 0.0030(13) 0.0035(13) 0.0047(12)
C11 0.0287(16) 0.0438(16) 0.0342(18) 0.0004(13) 0.0021(13) 0.0038(12)
C10 0.0342(19) 0.0382(17) 0.075(3) -0.0034(16) -0.0038(17) 0.0000(13)
C2 0.078(3) 0.0314(17) 0.090(4) -0.0057(18) 0.012(3) -0.0054(17)
C5 0.046(2) 0.060(2) 0.060(3) 0.0029(19) 0.0048(18) 0.0257(18)
C7 0.0325(18) 0.0539(19) 0.045(2) -0.0005(16) 0.0001(15) 0.0029(14)
C4 0.049(2) 0.0409(17) 0.045(2) 0.0040(15) 0.0072(16) 0.0116(15)
C9 0.038(2) 0.052(2) 0.087(3) -0.002(2) -0.005(2) -0.0122(16)
C1 0.049(2) 0.0409(18) 0.070(3) -0.0015(17) 0.0073(19) -0.0070(15)
C3 0.071(3) 0.0402(18) 0.076(3) 0.0026(18) 0.013(2) 0.0144(18)
C6 0.032(2) 0.073(3) 0.058(3) 0.0019(19) -0.0016(17) 0.0163(17)
C8 0.0266(19) 0.073(2) 0.072(3) -0.002(2) -0.0043(17) -0.0052(17)
C23 0.046(2) 0.0374(16) 0.042(2) -0.0034(14) -0.0029(16) 0.0014(14)
C24 0.044(2) 0.0368(16) 0.047(2) -0.0049(14) -0.0043(16) 0.0009(13)
C13 0.049(2) 0.057(2) 0.047(2) -0.0011(17) -0.0011(17) -0.0099(17)
C19 0.062(3) 0.057(2) 0.038(2) -0.0035(16) -0.0030(18) -0.0064(17)
C16 0.047(2) 0.061(2) 0.052(3) -0.0092(18) -0.0130(18) -0.0063(17)
C15 0.047(2) 0.069(2) 0.072(3) -0.007(2) -0.014(2) -0.0164(19)
C21 0.069(3) 0.078(3) 0.039(2) -0.0058(19) 0.0140(19) -0.014(2)
C18 0.076(3) 0.091(3) 0.039(2) -0.009(2) -0.015(2) -0.006(2)
C14 0.046(2) 0.069(2) 0.065(3) -0.003(2) -0.0037(19) -0.0176(18)
C20 0.082(3) 0.075(3) 0.036(2) -0.0040(19) 0.004(2) -0.008(2)
C17 0.065(3) 0.095(3) 0.052(3) -0.017(2) -0.019(2) -0.015(2)
O1 0.0292(13) 0.0618(14) 0.0561(16) -0.0009(12) 0.0067(11) 0.0023(10)
C25 0.041(2) 0.0507(19) 0.056(2) -0.0060(17) 0.0048(17) 0.0045(15)
C26 0.037(2) 0.077(3) 0.099(4) 0.005(3) 0.000(2) -0.0014(19)
N5 0.0411(18) 0.0493(16) 0.069(2) -0.0016(15) 0.0184(16) 0.0016(13)
C27 0.087(4) 0.097(3) 0.089(4) 0.002(3) 0.052(3) 0.000(3)
N6 0.083(3) 0.077(3) 0.089(3) 0.014(2) 0.002(2) -0.005(2)
C28 0.102(5) 0.096(4) 0.149(6) 0.009(4) 0.010(4) -0.010(4)
C29 0.186(7) 0.090(4) 0.116(5) 0.011(4) 0.046(5) 0.022(4)
C30 0.100(6) 0.240(10) 0.180(9) 0.091(7) -0.047(6) -0.040(5)
O2 0.096(4) 0.138(4) 0.259(7) 0.034(4) -0.006(4) -0.018(3)

loop_
_atom_type_symbol
_atom_type_description
_atom_type_scat_dispersion_real
_atom_type_scat_dispersion_imag
_atom_type_scat_source
C C 0.0033 0.0016 'International Tables Vol C Tables 4.2.6.8 and 6.1.1.4'
H H 0.0000 0.0000 'International Tables Vol C Tables 4.2.6.8 and 6.1.1.4'
N N 0.0061 0.0033 'International Tables Vol C Tables 4.2.6.8 and 6.1.1.4'
O O 0.0106 0.0060 'International Tables Vol C Tables 4.2.6.8 and 6.1.1.4'
Cl Cl 0.1484 0.1585 'International Tables Vol C Tables 4.2.6.8 and 6.1.1.4'
Ce Ce -0.2486 2.6331 'International Tables Vol C Tables 4.2.6.8 and 6.1.1.4'

loop_
_geom_angle_atom_site_label_1
_geom_angle_atom_site_label_2
_geom_angle_atom_site_label_3
_geom_angle
_geom_angle_site_symmetry_1
_geom_angle_site_symmetry_3
_geom_angle_publ_flag
O1 Ce1 N4 111.99(9) . . ?
O1 Ce1 N2 151.99(8) . . ?
N4 Ce1 N2 80.56(9) . . ?
O1 Ce1 N1 146.27(8) . . ?
N4 Ce1 N1 69.92(8) . . ?
N2 Ce1 N1 60.82(7) . . ?
O1 Ce1 N3 71.14(8) . . ?
N4 Ce1 N3 60.98(8) . . ?
N2 Ce1 N3 134.41(8) . . ?
N1 Ce1 N3 82.36(8) . . ?
O1 Ce1 Cl1 77.96(6) . . ?
N4 Ce1 Cl1 70.80(6) . . ?
N2 Ce1 Cl1 83.32(6) . . ?
N1 Ce1 Cl1 130.00(6) . . ?
N3 Ce1 Cl1 104.11(6) . . ?
O1 Ce1 Cl2 82.34(6) . . ?
N4 Ce1 Cl2 147.44(6) . . ?
N2 Ce1 Cl2 75.32(6) . . ?
N1 Ce1 Cl2 114.70(6) . . ?
N3 Ce1 Cl2 149.17(6) . . ?
Cl1 Ce1 Cl2 84.81(3) . . ?
O1 Ce1 Cl3 78.71(6) . . ?
N4 Ce1 Cl3 129.66(6) . . ?
N2 Ce1 Cl3 113.37(6) . . ?
N1 Ce1 Cl3 75.98(6) . . ?
N3 Ce1 Cl3 79.00(6) . . ?
Cl1 Ce1 Cl3 153.92(3) . . ?
Cl2 Ce1 Cl3 80.67(3) . . ?
N4 C22 C21 124.1(4) . . ?
N4 C22 H22 117.9 . . ?
C21 C22 H22 117.9 . . ?
C1 N1 C12 117.4(3) . . ?
C1 N1 Ce1 121.5(2) . . ?
C12 N1 Ce1 120.58(18) . . ?
C10 N2 C11 117.7(3) . . ?
C10 N2 Ce1 120.7(2) . . ?
C11 N2 Ce1 120.64(19) . . ?
C13 N3 C24 117.2(3) . . ?
C13 N3 Ce1 122.3(2) . . ?
C24 N3 Ce1 119.0(2) . . ?
C22 N4 C23 116.9(3) . . ?
C22 N4 Ce1 121.4(2) . . ?
C23 N4 Ce1 119.8(2) . . ?
N1 C12 C4 122.8(3) . . ?
N1 C12 C11 117.9(3) . . ?
C4 C12 C11 119.3(3) . . ?
N2 C11 C7 122.4(3) . . ?
N2 C11 C12 118.3(3) . . ?
C7 C11 C12 119.3(3) . . ?
N2 C10 C9 123.8(3) . . ?
N2 C10 H10 118.1 . . ?
C9 C10 H10 118.1 . . ?
C3 C2 C1 119.0(3) . . ?
C3 C2 H2 120.5 . . ?
C1 C2 H2 120.5 . . ?
C6 C5 C4 121.4(3) . . ?
C6 C5 H5 119.3 . . ?
C4 C5 H5 119.3 . . ?
C8 C7 C11 117.5(3) . . ?
C8 C7 C6 123.0(3) . . ?
C11 C7 C6 119.5(3) . . ?
C3 C4 C12 117.2(3) . . ?
C3 C4 C5 123.4(3) . . ?
C12 C4 C5 119.4(3) . . ?
C8 C9 C10 118.8(3) . . ?
C8 C9 H9 120.6 . . ?
C10 C9 H9 120.6 . . ?
N1 C1 C2 123.6(4) . . ?
N1 C1 H1 118.2 . . ?
C2 C1 H1 118.2 . . ?
C2 C3 C4 120.0(3) . . ?
C2 C3 H3 120.0 . . ?
C4 C3 H3 120.0 . . ?
C5 C6 C7 121.1(3) . . ?
C5 C6 H6 119.4 . . ?
C7 C6 H6 119.4 . . ?
C9 C8 C7 119.9(3) . . ?
C9 C8 H8 120.1 . . ?
C7 C8 H8 120.1 . . ?
N4 C23 C19 122.3(3) . . ?
N4 C23 C24 118.2(3) . . ?
C19 C23 C24 119.5(3) . . ?
N3 C24 C16 122.4(3) . . ?
N3 C24 C23 118.3(3) . . ?
C16 C24 C23 119.4(3) . . ?
N3 C13 C14 124.2(4) . . ?
N3 C13 H13 117.9 . . ?
C14 C13 H13 117.9 . . ?
C20 C19 C23 117.9(3) . . ?
C20 C19 C18 122.9(4) . . ?
C23 C19 C18 119.2(4) . . ?
C15 C16 C24 117.8(4) . . ?
C15 C16 C17 123.2(4) . . ?
C24 C16 C17 119.0(4) . . ?
C14 C15 C16 119.5(4) . . ?
C14 C15 H15 120.3 . . ?
C16 C15 H15 120.3 . . ?
C20 C21 C22 119.3(4) . . ?
C20 C21 H21 120.3 . . ?
C22 C21 H21 120.3 . . ?
C17 C18 C19 121.7(4) . . ?
C17 C18 H18 119.1 . . ?
C19 C18 H18 119.1 . . ?
C15 C14 C13 119.0(4) . . ?
C15 C14 H14 120.5 . . ?
C13 C14 H14 120.5 . . ?
C21 C20 C19 119.4(4) . . ?
C21 C20 H20 120.3 . . ?
C19 C20 H20 120.3 . . ?
C18 C17 C16 121.2(4) . . ?
C18 C17 H17 119.4 . . ?
C16 C17 H17 119.4 . . ?
C25 O1 Ce1 127.6(2) . . ?
O1 C25 N5 124.4(4) . . ?
O1 C25 H25 117.8 . . ?
N5 C25 H25 117.8 . . ?
N5 C26 H26A 109.5 . . ?
N5 C26 H26B 109.5 . . ?
H26A C26 H26B 109.5 . . ?
N5 C26 H26C 109.5 . . ?
H26A C26 H26C 109.5 . . ?
H26B C26 H26C 109.5 . . ?
C25 N5 C26 121.7(3) . . ?
C25 N5 C27 120.8(4) . . ?
C26 N5 C27 117.4(4) . . ?
N5 C27 H27A 109.5 . . ?
N5 C27 H27B 109.5 . . ?
H27A C27 H27B 109.5 . . ?
N5 C27 H27C 109.5 . . ?
H27A C27 H27C 109.5 . . ?
H27B C27 H27C 109.5 . . ?
C28 N6 C30 121.1(6) . . ?
C28 N6 C29 118.6(6) . . ?
C30 N6 C29 120.3(5) . . ?
O2 C28 N6 124.8(7) . . ?
O2 C28 H28 117.6 . . ?
N6 C28 H28 117.6 . . ?
N6 C29 H29A 109.5 . . ?
N6 C29 H29B 109.5 . . ?
H29A C29 H29B 109.5 . . ?
N6 C29 H29C 109.5 . . ?
H29A C29 H29C 109.5 . . ?
H29B C29 H29C 109.5 . . ?
N6 C30 H30A 109.5 . . ?
N6 C30 H30B 109.5 . . ?
H30A C30 H30B 109.5 . . ?
N6 C30 H30C 109.5 . . ?
H30A C30 H30C 109.5 . . ?
H30B C30 H30C 109.5 . . ?

loop_
_geom_bond_atom_site_label_1
_geom_bond_atom_site_label_2
_geom_bond_distance
_geom_bond_site_symmetry_2
_geom_bond_publ_flag
Ce1 O1 2.461(2) . ?
Ce1 N4 2.683(3) . ?
Ce1 N2 2.683(2) . ?
Ce1 N1 2.695(3) . ?
Ce1 N3 2.715(3) . ?
Ce1 Cl1 2.7886(8) . ?
Ce1 Cl2 2.7988(9) . ?
Ce1 Cl3 2.8164(8) . ?
C22 N4 1.325(4) . ?
C22 C21 1.391(5) . ?
C22 H22 0.9300 . ?
N1 C1 1.322(4) . ?
N1 C12 1.362(4) . ?
N2 C10 1.321(4) . ?
N2 C11 1.363(4) . ?
N3 C13 1.327(4) . ?
N3 C24 1.364(4) . ?
N4 C23 1.370(4) . ?
C12 C4 1.406(4) . ?
C12 C11 1.439(4) . ?
C11 C7 1.406(4) . ?
C10 C9 1.395(5) . ?
C10 H10 0.9300 . ?
C2 C3 1.357(6) . ?
C2 C1 1.396(5) . ?
C2 H2 0.9300 . ?
C5 C6 1.329(5) . ?
C5 C4 1.433(5) . ?
C5 H5 0.9300 . ?
C7 C8 1.401(5) . ?
C7 C6 1.432(5) . ?
C4 C3 1.397(5) . ?
C9 C8 1.362(5) . ?
C9 H9 0.9300 . ?
C1 H1 0.9300 . ?
C3 H3 0.9300 . ?
C6 H6 0.9300 . ?
C8 H8 0.9300 . ?
C23 C19 1.407(5) . ?
C23 C24 1.446(5) . ?
C24 C16 1.415(5) . ?
C13 C14 1.387(5) . ?
C13 H13 0.9300 . ?
C19 C20 1.403(5) . ?
C19 C18 1.430(5) . ?
C16 C15 1.395(5) . ?
C16 C17 1.437(6) . ?
C15 C14 1.369(6) . ?
C15 H15 0.9300 . ?
C21 C20 1.352(6) . ?
C21 H21 0.9300 . ?
C18 C17 1.334(6) . ?
C18 H18 0.9300 . ?
C14 H14 0.9300 . ?
C20 H20 0.9300 . ?
C17 H17 0.9300 . ?
O1 C25 1.234(4) . ?
C25 N5 1.313(4) . ?
C25 H25 0.9300 . ?
C26 N5 1.439(5) . ?
C26 H26A 0.9600 . ?
C26 H26B 0.9600 . ?
C26 H26C 0.9600 . ?
N5 C27 1.457(5) . ?
C27 H27A 0.9600 . ?
C27 H27B 0.9600 . ?
C27 H27C 0.9600 . ?
N6 C28 1.316(7) . ?
N6 C30 1.407(8) . ?
N6 C29 1.425(7) . ?
C28 O2 1.210(7) . ?
C28 H28 0.9300 . ?
C29 H29A 0.9600 . ?
C29 H29B 0.9600 . ?
C29 H29C 0.9600 . ?
C30 H30A 0.9600 . ?
C30 H30B 0.9600 . ?
C30 H30C 0.9600 . ?

loop_
_geom_torsion_atom_site_label_1
_geom_torsion_atom_site_label_2
_geom_torsion_atom_site_label_3
_geom_torsion_atom_site_label_4
_geom_torsion
_geom_torsion_site_symmetry_1
_geom_torsion_site_symmetry_2
_geom_torsion_site_symmetry_3
_geom_torsion_site_symmetry_4
_geom_torsion_publ_flag
O1 Ce1 N1 C1 12.1(4) . . . . ?
N4 Ce1 N1 C1 -87.7(3) . . . . ?
N2 Ce1 N1 C1 -178.0(3) . . . . ?
N3 Ce1 N1 C1 -25.9(3) . . . . ?
Cl1 Ce1 N1 C1 -127.9(3) . . . . ?
Cl2 Ce1 N1 C1 127.2(3) . . . . ?
Cl3 Ce1 N1 C1 54.6(3) . . . . ?
O1 Ce1 N1 C12 -159.4(2) . . . . ?
N4 Ce1 N1 C12 100.8(2) . . . . ?
N2 Ce1 N1 C12 10.6(2) . . . . ?
N3 Ce1 N1 C12 162.6(2) . . . . ?
Cl1 Ce1 N1 C12 60.6(3) . . . . ?
Cl2 Ce1 N1 C12 -44.2(2) . . . . ?
Cl3 Ce1 N1 C12 -116.9(2) . . . . ?
O1 Ce1 N2 C10 -11.9(4) . . . . ?
N4 Ce1 N2 C10 107.8(3) . . . . ?
N1 Ce1 N2 C10 -180.0(3) . . . . ?
N3 Ce1 N2 C10 139.5(3) . . . . ?
Cl1 Ce1 N2 C10 36.3(3) . . . . ?
Cl2 Ce1 N2 C10 -50.1(3) . . . . ?
Cl3 Ce1 N2 C10 -122.9(3) . . . . ?
O1 Ce1 N2 C11 156.7(2) . . . . ?
N4 Ce1 N2 C11 -83.6(2) . . . . ?
N1 Ce1 N2 C11 -11.4(2) . . . . ?
N3 Ce1 N2 C11 -51.9(3) . . . . ?
Cl1 Ce1 N2 C11 -155.1(2) . . . . ?
Cl2 Ce1 N2 C11 118.5(2) . . . . ?
Cl3 Ce1 N2 C11 45.7(2) . . . . ?
O1 Ce1 N3 C13 -51.2(3) . . . . ?
N4 Ce1 N3 C13 178.9(3) . . . . ?
N2 Ce1 N3 C13 142.5(2) . . . . ?
N1 Ce1 N3 C13 107.6(3) . . . . ?
Cl1 Ce1 N3 C13 -123.0(3) . . . . ?
Cl2 Ce1 N3 C13 -19.1(3) . . . . ?
Cl3 Ce1 N3 C13 30.5(3) . . . . ?
O1 Ce1 N3 C24 114.5(2) . . . . ?
N4 Ce1 N3 C24 -15.5(2) . . . . ?
N2 Ce1 N3 C24 -51.8(3) . . . . ?
N1 Ce1 N3 C24 -86.7(2) . . . . ?
Cl1 Ce1 N3 C24 42.7(2) . . . . ?
Cl2 Ce1 N3 C24 146.57(19) . . . . ?
Cl3 Ce1 N3 C24 -163.8(2) . . . . ?
C21 C22 N4 C23 0.5(5) . . . . ?
C21 C22 N4 Ce1 -163.8(3) . . . . ?
O1 Ce1 N4 C22 128.5(3) . . . . ?
N2 Ce1 N4 C22 -25.4(3) . . . . ?
N1 Ce1 N4 C22 -87.6(3) . . . . ?
N3 Ce1 N4 C22 -180.0(3) . . . . ?
Cl1 Ce1 N4 C22 60.8(3) . . . . ?
Cl2 Ce1 N4 C22 17.1(3) . . . . ?
Cl3 Ce1 N4 C22 -138.0(2) . . . . ?
O1 Ce1 N4 C23 -35.3(2) . . . . ?
N2 Ce1 N4 C23 170.8(2) . . . . ?
N1 Ce1 N4 C23 108.5(2) . . . . ?
N3 Ce1 N4 C23 16.2(2) . . . . ?
Cl1 Ce1 N4 C23 -103.0(2) . . . . ?
Cl2 Ce1 N4 C23 -146.74(18) . . . . ?
Cl3 Ce1 N4 C23 58.2(2) . . . . ?
C1 N1 C12 C4 -1.9(5) . . . . ?
Ce1 N1 C12 C4 169.9(2) . . . . ?
C1 N1 C12 C11 178.7(3) . . . . ?
Ce1 N1 C12 C11 -9.5(4) . . . . ?
C10 N2 C11 C7 0.4(5) . . . . ?
Ce1 N2 C11 C7 -168.5(2) . . . . ?
C10 N2 C11 C12 -179.2(3) . . . . ?
Ce1 N2 C11 C12 11.9(4) . . . . ?
N1 C12 C11 N2 -1.5(4) . . . . ?
C4 C12 C11 N2 179.0(3) . . . . ?
N1 C12 C11 C7 178.9(3) . . . . ?
C4 C12 C11 C7 -0.5(5) . . . . ?
C11 N2 C10 C9 -0.5(6) . . . . ?
Ce1 N2 C10 C9 168.4(3) . . . . ?
N2 C11 C7 C8 0.1(5) . . . . ?
C12 C11 C7 C8 179.6(3) . . . . ?
N2 C11 C7 C6 178.7(3) . . . . ?
C12 C11 C7 C6 -1.8(5) . . . . ?
N1 C12 C4 C3 2.2(5) . . . . ?
C11 C12 C4 C3 -178.4(3) . . . . ?
N1 C12 C4 C5 -177.0(3) . . . . ?
C11 C12 C4 C5 2.4(5) . . . . ?
C6 C5 C4 C3 178.8(4) . . . . ?
C6 C5 C4 C12 -2.0(6) . . . . ?
N2 C10 C9 C8 0.2(6) . . . . ?
C12 N1 C1 C2 -0.3(6) . . . . ?
Ce1 N1 C1 C2 -172.0(3) . . . . ?
C3 C2 C1 N1 2.2(7) . . . . ?
C1 C2 C3 C4 -1.8(7) . . . . ?
C12 C4 C3 C2 -0.3(6) . . . . ?
C5 C4 C3 C2 178.9(4) . . . . ?
C4 C5 C6 C7 -0.4(6) . . . . ?
C8 C7 C6 C5 -179.2(4) . . . . ?
C11 C7 C6 C5 2.3(6) . . . . ?
C10 C9 C8 C7 0.3(6) . . . . ?
C11 C7 C8 C9 -0.4(6) . . . . ?
C6 C7 C8 C9 -179.0(4) . . . . ?
C22 N4 C23 C19 0.0(5) . . . . ?
Ce1 N4 C23 C19 164.6(2) . . . . ?
C22 N4 C23 C24 178.9(3) . . . . ?
Ce1 N4 C23 C24 -16.5(4) . . . . ?
C13 N3 C24 C16 0.9(5) . . . . ?
Ce1 N3 C24 C16 -165.5(2) . . . . ?
C13 N3 C24 C23 -179.2(3) . . . . ?
Ce1 N3 C24 C23 14.4(4) . . . . ?
N4 C23 C24 N3 1.2(4) . . . . ?
C19 C23 C24 N3 -179.9(3) . . . . ?
N4 C23 C24 C16 -178.9(3) . . . . ?
C19 C23 C24 C16 0.0(5) . . . . ?
C24 N3 C13 C14 0.1(5) . . . . ?
Ce1 N3 C13 C14 166.0(3) . . . . ?
N4 C23 C19 C20 -1.2(5) . . . . ?
C24 C23 C19 C20 179.9(3) . . . . ?
N4 C23 C19 C18 179.4(3) . . . . ?
C24 C23 C19 C18 0.5(5) . . . . ?
N3 C24 C16 C15 -1.1(5) . . . . ?
C23 C24 C16 C15 179.0(3) . . . . ?
N3 C24 C16 C17 179.7(3) . . . . ?
C23 C24 C16 C17 -0.2(5) . . . . ?
C24 C16 C15 C14 0.2(6) . . . . ?
C17 C16 C15 C14 179.5(4) . . . . ?
N4 C22 C21 C20 0.3(6) . . . . ?
C20 C19 C18 C17 179.8(4) . . . . ?
C23 C19 C18 C17 -0.9(6) . . . . ?
C16 C15 C14 C13 0.7(6) . . . . ?
N3 C13 C14 C15 -0.8(6) . . . . ?
C22 C21 C20 C19 -1.5(6) . . . . ?
C23 C19 C20 C21 2.0(6) . . . . ?
C18 C19 C20 C21 -178.7(4) . . . . ?
C19 C18 C17 C16 0.7(7) . . . . ?
C15 C16 C17 C18 -179.4(4) . . . . ?
C24 C16 C17 C18 -0.1(6) . . . . ?
N4 Ce1 O1 C25 161.8(3) . . . . ?
N2 Ce1 O1 C25 -85.7(3) . . . . ?
N1 Ce1 O1 C25 75.3(3) . . . . ?
N3 Ce1 O1 C25 115.5(3) . . . . ?
Cl1 Ce1 O1 C25 -134.9(3) . . . . ?
Cl2 Ce1 O1 C25 -48.6(3) . . . . ?
Cl3 Ce1 O1 C25 33.4(3) . . . . ?
Ce1 O1 C25 N5 -149.6(3) . . . . ?
O1 C25 N5 C26 3.4(5) . . . . ?
O1 C25 N5 C27 179.3(4) . . . . ?
C30 N6 C28 O2 -179.3(8) . . . . ?
C29 N6 C28 O2 2.6(11) . . . . ?
